data_7043962
loop_
_publ_author_name
'Chen, Zhang-Gai'
'Huang, Xia'
'Zhuang, Rongchuan'
'Zhang, Yu'
'Liu, Xin'
'Shi, Tao'
'Wang, Shuai-Hua'
'Wu, Shao-Fan'
'Mi, Jin-Xiao'
'Huang, Ya-Xi'

_publ_section_title
;
 Structural Diversities Induced by Cation Sizes in a Series of
 Fluorogermanophosphates: A2[GeF2(HPO4)2] (A = Na, K, Rb, NH4, and Cs)
;
_journal_name_full 'Dalton Trans.'
_journal_paper_doi 10.1039/C7DT02561K
_journal_year 2017
_chemical_formula_moiety Rb2[GeF2(HPO4)2]
_chemical_formula_sum 'F2 Ge H2 O8 P2 Rb2'
_chemical_formula_weight 473.49
_space_group_crystal_system monoclinic
_space_group_IT_number 15
_space_group_name_Hall '-C 2yc'
_space_group_name_H-M_alt 'C 1 2/c 1'
_symmetry_space_group_name_Hall '-C 2yc'
_symmetry_space_group_name_H-M 'C 1 2/c 1'
_atom_sites_solution_hydrogens difmap
_audit_creation_method SHELXL-2014/7
_audit_update_record
;
2017-04-21 deposited with the CCDC.
2017-08-11 downloaded from the CCDC.
;
_cell_angle_alpha 90
_cell_angle_beta 106.979(9)
_cell_angle_gamma 90
_cell_formula_units_Z 4
_cell_length_a 12.927(8)
_cell_length_b 4.631(3)
_cell_length_c 16.057(10)
_cell_measurement_reflns_used 2548
_cell_measurement_temperature 203(2)
_cell_measurement_theta_max 28.805
_cell_measurement_theta_min 2.646
_cell_volume 919.4(10)
_computing_cell_refinement 'SAINT (Bruker, 2001)'
_computing_data_reduction 'SAINT (Bruker, 2001)'
_computing_molecular_graphics 'DIAMOND (Brandenburg, 2005) '
_computing_publication_material 'SHELXL-2014/7 (Sheldrick, 2014) and WinGX (Farrugia, 2014)'
_computing_structure_refinement 'SHELXL-2014/7 (Sheldrick, 2014)'
_computing_structure_solution 'SHELXL-2014/7 (Sheldrick, 2014)'
_diffrn_ambient_temperature 203(2)
_diffrn_measured_fraction_theta_full 0.999
_diffrn_measured_fraction_theta_max 0.934
_diffrn_measurement_device_type 'SMART (Bruker, 2001)'
_diffrn_radiation_type MoK\a
_diffrn_radiation_wavelength 0.71073
_diffrn_reflns_av_R_equivalents 0.0510
_diffrn_reflns_av_unetI/netI 0.0779
_diffrn_reflns_Laue_measured_fraction_full 0.999
_diffrn_reflns_Laue_measured_fraction_max 0.934
_diffrn_reflns_limit_h_max 16
_diffrn_reflns_limit_k_max 6
_diffrn_reflns_limit_k_min 0
_diffrn_reflns_limit_l_max 21
_diffrn_reflns_limit_l_min 0
_diffrn_reflns_number 1115
_diffrn_reflns_point_group_measured_fraction_full 0.999
_diffrn_reflns_point_group_measured_fraction_max 0.934
_diffrn_reflns_theta_full 25.242
_diffrn_reflns_theta_max 28.742
_diffrn_reflns_theta_min 2.653
_exptl_absorpt_coefficient_mu 14.254
_exptl_absorpt_correction_type multi-scan
_exptl_absorpt_process_details 'SMART (Bruker, 2001)'
_exptl_crystal_colour colourless
_exptl_crystal_density_diffrn 3.421
_exptl_crystal_density_method 'not measured'
_exptl_crystal_description rod
_exptl_crystal_F_000 880
_exptl_crystal_size_max 0.160
_exptl_crystal_size_mid 0.080
_exptl_crystal_size_min 0.060
_exptl_transmission_factor_max 0.43
_exptl_transmission_factor_min 0.26
_refine_diff_density_max 0.990
_refine_diff_density_min -1.375
_refine_diff_density_rms 0.296
_refine_ls_extinction_method none
_refine_ls_goodness_of_fit_ref 1.106
_refine_ls_hydrogen_treatment refall
_refine_ls_matrix_type full
_refine_ls_number_parameters 74
_refine_ls_number_reflns 1115
_refine_ls_number_restraints 7
_refine_ls_restrained_S_all 1.104
_refine_ls_R_factor_all 0.0630
_refine_ls_R_factor_gt 0.0475
_refine_ls_shift/su_max 0.000
_refine_ls_shift/su_mean 0.000
_refine_ls_structure_factor_coef Fsqd
_refine_ls_weighting_details 'w=1/[\s^2^(Fo^2^)+(0.0393P)^2^+9.3368P] where P=(Fo^2^+2Fc^2^)/3'
_refine_ls_weighting_scheme calc
_refine_ls_wR_factor_gt 0.1040
_refine_ls_wR_factor_ref 0.1091
_reflns_Friedel_coverage 0.000
_reflns_number_gt 971
_reflns_number_total 1115
_reflns_threshold_expression 'I > 2\s(I)'
_cod_data_source_file c7dt02561k1.cif
_cod_data_source_block shelx_CCDC3
_cod_depositor_comments
;
The following automatic conversions were performed:

'_exptl_absorpt_correction_type' value 'multi scan' changed to
'multi-scan' according to
/home/data/users/saulius/crontab/automatic-downloads/rss-feeds/RSC/lib/dictionaries/cif_core.dic
dictionary named 'cif_core.dic' version 2.4.2 from 2011-04-26.

Automatic conversion script
Id: cif_fix_values 4973 2017-02-22 13:04:09Z antanas 
;
_cod_database_code 7043962
_shelx_shelxl_version_number 2014/7
_shelx_space_group_comment
;
The symmetry employed for this shelxl refinement is uniquely defined
by the following loop, which should always be used as a source of
symmetry information in preference to the above space-group names.
They are only intended as comments.
;
_shelx_estimated_absorpt_t_min 0.209
_shelx_estimated_absorpt_t_max 0.482

loop_
_space_group_symop_operation_xyz
'x, y, z'
'-x, y, -z+1/2'
'x+1/2, y+1/2, z'
'-x+1/2, y+1/2, -z+1/2'
'-x, -y, -z'
'x, -y, z-1/2'
'-x+1/2, -y+1/2, -z'
'x+1/2, -y+1/2, z-1/2'

loop_
_atom_site_label
_atom_site_type_symbol
_atom_site_fract_x
_atom_site_fract_y
_atom_site_fract_z
_atom_site_U_iso_or_equiv
_atom_site_adp_type
_atom_site_occupancy
_atom_site_site_symmetry_order
_atom_site_calc_flag
_atom_site_refinement_flags_posn
_atom_site_refinement_flags_adp
_atom_site_refinement_flags_occupancy
Ge1 Ge 0.2500 0.2500 0.5000 0.0052(2) Uani 1 2 d S . P
P1 P 0.25258(14) 0.7401(4) 0.36609(11) 0.0063(4) Uani 1 1 d . . .
Rb1 Rb 0.48613(6) 0.16546(16) 0.38604(4) 0.0161(2) Uani 1 1 d . . .
F1 F 0.1145(3) 0.1148(9) 0.4723(2) 0.0108(8) Uani 1 1 d . . .
O1 O 0.2066(4) 0.4762(10) 0.4002(3) 0.0099(10) Uani 1 1 d . U .
O2 O 0.2974(4) 0.9607(10) 0.4383(3) 0.0091(10) Uani 1 1 d . . .
O3 O 0.3405(4) 0.6754(11) 0.3262(3) 0.0109(10) Uani 1 1 d . . .
O4 O 0.1493(4) 0.8616(11) 0.2991(3) 0.0097(10) Uani 1 1 d D . .
H4 H 0.152(10) 0.96(2) 0.259(5) 0.07(4) Uiso 1 1 d D . .

loop_
_atom_site_aniso_label
_atom_site_aniso_U_11
_atom_site_aniso_U_22
_atom_site_aniso_U_33
_atom_site_aniso_U_23
_atom_site_aniso_U_13
_atom_site_aniso_U_12
Ge1 0.0078(5) 0.0029(5) 0.0056(4) -0.0004(3) 0.0031(4) -0.0006(3)
P1 0.0091(8) 0.0048(8) 0.0056(7) -0.0001(6) 0.0030(6) 0.0003(6)
Rb1 0.0140(4) 0.0156(4) 0.0187(4) -0.0003(3) 0.0050(3) -0.0024(3)
F1 0.009(2) 0.012(2) 0.0105(18) -0.0034(15) 0.0022(15) -0.0056(16)
O1 0.018(3) 0.003(2) 0.007(2) 0.0027(17) 0.0008(18) -0.0021(19)
O2 0.010(2) 0.008(2) 0.011(2) -0.0021(18) 0.0050(18) 0.0021(19)
O3 0.014(3) 0.011(3) 0.011(2) -0.0040(19) 0.0096(19) -0.001(2)
O4 0.010(2) 0.013(3) 0.006(2) 0.0038(19) 0.0028(18) -0.0009(19)

loop_
_atom_type_symbol
_atom_type_description
_atom_type_scat_dispersion_real
_atom_type_scat_dispersion_imag
_atom_type_scat_source
O O 0.0106 0.0060 'International Tables Vol C Tables 4.2.6.8 and 6.1.1.4'
H H 0.0000 0.0000 'International Tables Vol C Tables 4.2.6.8 and 6.1.1.4'
F F 0.0171 0.0103 'International Tables Vol C Tables 4.2.6.8 and 6.1.1.4'
P P 0.1023 0.0942 'International Tables Vol C Tables 4.2.6.8 and 6.1.1.4'
Ge Ge 0.1547 1.8001 'International Tables Vol C Tables 4.2.6.8 and 6.1.1.4'
Rb Rb -0.9393 2.9676 'International Tables Vol C Tables 4.2.6.8 and 6.1.1.4'

loop_
_geom_angle_atom_site_label_1
_geom_angle_atom_site_label_2
_geom_angle_atom_site_label_3
_geom_angle
_geom_angle_site_symmetry_1
_geom_angle_site_symmetry_3
F1 Ge1 F1 180.0 . 7_556
F1 Ge1 O1 87.46(19) . .
F1 Ge1 O1 92.54(19) 7_556 .
F1 Ge1 O1 92.54(19) . 7_556
F1 Ge1 O1 87.46(19) 7_556 7_556
O1 Ge1 O1 180.0 . 7_556
F1 Ge1 O2 86.21(19) . 7_566
F1 Ge1 O2 93.80(19) 7_556 7_566
O1 Ge1 O2 89.4(2) . 7_566
O1 Ge1 O2 90.6(2) 7_556 7_566
F1 Ge1 O2 93.79(19) . 1_545
F1 Ge1 O2 86.20(19) 7_556 1_545
O1 Ge1 O2 90.6(2) . 1_545
O1 Ge1 O2 89.4(2) 7_556 1_545
O2 Ge1 O2 180.0 7_566 1_545
F1 Ge1 Rb1 127.30(14) . 5_656
F1 Ge1 Rb1 52.70(14) 7_556 5_656
O1 Ge1 Rb1 133.54(15) . 5_656
O1 Ge1 Rb1 46.46(15) 7_556 5_656
O2 Ge1 Rb1 118.96(14) 7_566 5_656
O2 Ge1 Rb1 61.04(14) 1_545 5_656
F1 Ge1 Rb1 52.70(14) . 3_455
F1 Ge1 Rb1 127.30(14) 7_556 3_455
O1 Ge1 Rb1 46.46(15) . 3_455
O1 Ge1 Rb1 133.54(15) 7_556 3_455
O2 Ge1 Rb1 61.04(14) 7_566 3_455
O2 Ge1 Rb1 118.96(14) 1_545 3_455
Rb1 Ge1 Rb1 180.0 5_656 3_455
F1 Ge1 Rb1 47.73(13) . 7_556
F1 Ge1 Rb1 132.27(13) 7_556 7_556
O1 Ge1 Rb1 105.06(15) . 7_556
O1 Ge1 Rb1 74.93(15) 7_556 7_556
O2 Ge1 Rb1 43.81(15) 7_566 7_556
O2 Ge1 Rb1 136.19(15) 1_545 7_556
Rb1 Ge1 Rb1 121.00(4) 5_656 7_556
Rb1 Ge1 Rb1 59.00(4) 3_455 7_556
F1 Ge1 Rb1 132.27(13) . .
F1 Ge1 Rb1 47.73(13) 7_556 .
O1 Ge1 Rb1 74.93(15) . .
O1 Ge1 Rb1 105.07(15) 7_556 .
O2 Ge1 Rb1 136.19(15) 7_566 .
O2 Ge1 Rb1 43.81(15) 1_545 .
Rb1 Ge1 Rb1 59.01(4) 5_656 .
Rb1 Ge1 Rb1 120.99(4) 3_455 .
Rb1 Ge1 Rb1 180.00(2) 7_556 .
O3 P1 O2 107.0(3) . .
O3 P1 O1 114.8(3) . .
O2 P1 O1 111.3(3) . .
O3 P1 O4 112.6(3) . .
O2 P1 O4 110.0(3) . .
O1 P1 O4 101.1(3) . .
O3 P1 Rb1 54.0(2) . 1_565
O2 P1 Rb1 55.55(18) . 1_565
O1 P1 Rb1 145.39(19) . 1_565
O4 P1 Rb1 113.5(2) . 1_565
O3 P1 Rb1 153.8(2) . 3_455
O2 P1 Rb1 99.14(19) . 3_455
O1 P1 Rb1 53.40(19) . 3_455
O4 P1 Rb1 55.98(19) . 3_455
Rb1 P1 Rb1 149.98(6) 1_565 3_455
O3 P1 Rb1 40.6(2) . .
O2 P1 Rb1 106.04(19) . .
O1 P1 Rb1 78.5(2) . .
O4 P1 Rb1 141.1(2) . .
Rb1 P1 Rb1 75.95(6) 1_565 .
Rb1 P1 Rb1 131.28(6) 3_455 .
F1 Rb1 O3 169.03(12) 3 1_545
F1 Rb1 O1 76.02(13) 3 3_545
O3 Rb1 O1 108.16(14) 1_545 3_545
F1 Rb1 O2 121.50(12) 3 1_545
O3 Rb1 O2 48.69(13) 1_545 1_545
O1 Rb1 O2 138.34(13) 3_545 1_545
F1 Rb1 O4 66.66(13) 3 3_545
O3 Rb1 O4 123.79(13) 1_545 3_545
O1 Rb1 O4 47.43(13) 3_545 3_545
O2 Rb1 O4 169.23(13) 1_545 3_545
F1 Rb1 O3 78.26(13) 3 .
O3 Rb1 O3 102.85(16) 1_545 .
O1 Rb1 O3 140.08(13) 3_545 .
O2 Rb1 O3 81.42(14) 1_545 .
O4 Rb1 O3 94.22(14) 3_545 .
F1 Rb1 F1 72.83(13) 3 7_556
O3 Rb1 F1 97.35(12) 1_545 7_556
O1 Rb1 F1 130.42(11) 3_545 7_556
O2 Rb1 F1 48.72(12) 1_545 7_556
O4 Rb1 F1 138.27(13) 3_545 7_556
O3 Rb1 F1 67.56(12) . 7_556
F1 Rb1 O4 110.26(13) 3 4_545
O3 Rb1 O4 77.55(14) 1_545 4_545
O1 Rb1 O4 115.14(13) 3_545 4_545
O2 Rb1 O4 94.84(13) 1_545 4_545
O4 Rb1 O4 75.05(16) 3_545 4_545
O3 Rb1 O4 48.61(13) . 4_545
F1 Rb1 O4 111.43(12) 7_556 4_545
F1 Rb1 F1 103.19(12) 3 3_545
O3 Rb1 F1 73.78(13) 1_545 3_545
O1 Rb1 F1 49.04(11) 3_545 3_545
O2 Rb1 F1 89.30(12) 1_545 3_545
O4 Rb1 F1 95.68(12) 3_545 3_545
O3 Rb1 F1 169.72(11) . 3_545
F1 Rb1 F1 102.94(10) 7_556 3_545
O4 Rb1 F1 137.44(12) 4_545 3_545
F1 Rb1 O2 59.03(12) 3 5_666
O3 Rb1 O2 115.75(13) 1_545 5_666
O1 Rb1 O2 48.39(12) 3_545 5_666
O2 Rb1 O2 104.89(11) 1_545 5_666
O4 Rb1 O2 85.27(13) 3_545 5_666
O3 Rb1 O2 133.64(12) . 5_666
F1 Rb1 O2 82.39(12) 7_556 5_666
O4 Rb1 O2 160.27(12) 4_545 5_666
F1 Rb1 O2 44.88(11) 3_545 5_666
F1 Rb1 P1 146.56(9) 3 1_545
O3 Rb1 P1 24.33(9) 1_545 1_545
O1 Rb1 P1 128.74(11) 3_545 1_545
O2 Rb1 P1 25.21(9) 1_545 1_545
O4 Rb1 P1 145.68(10) 3_545 1_545
O3 Rb1 P1 88.30(11) . 1_545
F1 Rb1 P1 73.74(8) 7_556 1_545
O4 Rb1 P1 81.32(10) 4_545 1_545
F1 Rb1 P1 85.10(9) 3_545 1_545
O2 Rb1 P1 116.98(9) 5_666 1_545
F1 Rb1 P1 61.24(9) 3 3_545
O3 Rb1 P1 126.22(10) 1_545 3_545
O1 Rb1 P1 24.79(10) 3_545 3_545
O2 Rb1 P1 162.60(10) 1_545 3_545
O4 Rb1 P1 25.53(9) 3_545 3_545
O3 Rb1 P1 115.29(10) . 3_545
F1 Rb1 P1 131.01(8) 7_556 3_545
O4 Rb1 P1 100.04(10) 4_545 3_545
F1 Rb1 P1 73.64(8) 3_545 3_545
O2 Rb1 P1 60.53(9) 5_666 3_545
P1 Rb1 P1 149.98(6) 1_545 3_545
Ge1 F1 Rb1 142.0(2) . 3_445
Ge1 F1 Rb1 106.99(16) . 7_556
Rb1 F1 Rb1 107.17(13) 3_445 7_556
Ge1 F1 Rb1 100.28(16) . 3_455
Rb1 F1 Rb1 103.19(12) 3_445 3_455
Rb1 F1 Rb1 77.06(10) 7_556 3_455
P1 O1 Ge1 135.1(3) . .
P1 O1 Rb1 101.8(2) . 3_455
Ge1 O1 Rb1 106.13(19) . 3_455
P1 O2 Ge1 140.4(3) . 1_565
P1 O2 Rb1 99.2(2) . 1_565
Ge1 O2 Rb1 110.2(2) 1_565 1_565
P1 O2 Rb1 123.6(2) . 5_666
Ge1 O2 Rb1 90.09(16) 1_565 5_666
Rb1 O2 Rb1 75.10(11) 1_565 5_666
P1 O3 Rb1 101.6(2) . 1_565
P1 O3 Rb1 120.5(3) . .
Rb1 O3 Rb1 102.85(16) 1_565 .
P1 O4 Rb1 98.5(2) . 3_455
P1 O4 Rb1 133.2(3) . 4
Rb1 O4 Rb1 94.63(14) 3_455 4
P1 O4 H4 122(9) . .
Rb1 O4 H4 139(9) 3_455 .
Rb1 O4 H4 63(9) 4 .

loop_
_geom_bond_atom_site_label_1
_geom_bond_atom_site_label_2
_geom_bond_distance
_geom_bond_site_symmetry_2
Ge1 F1 1.790(4) .
Ge1 F1 1.790(4) 7_556
Ge1 O1 1.859(4) .
Ge1 O1 1.859(4) 7_556
Ge1 O2 1.872(5) 7_566
Ge1 O2 1.872(5) 1_545
Ge1 Rb1 3.8782(19) 5_656
Ge1 Rb1 3.8782(19) 3_455
Ge1 Rb1 4.010(2) 7_556
Ge1 Rb1 4.010(2) .
P1 O3 1.489(5) .
P1 O2 1.528(5) .
P1 O1 1.529(5) .
P1 O4 1.555(5) .
P1 Rb1 3.540(3) 1_565
P1 Rb1 3.568(3) 3_455
P1 Rb1 3.967(3) .
Rb1 F1 2.767(4) 3
Rb1 O3 2.926(5) 1_545
Rb1 O1 2.926(5) 3_545
Rb1 O2 2.958(5) 1_545
Rb1 O4 2.990(5) 3_545
Rb1 O3 2.998(5) .
Rb1 F1 3.103(4) 7_556
Rb1 O4 3.113(5) 4_545
Rb1 F1 3.135(4) 3_545
Rb1 O2 3.393(5) 5_666
Rb1 P1 3.540(3) 1_545
Rb1 P1 3.568(3) 3_545
F1 Rb1 2.767(4) 3_445
F1 Rb1 3.103(4) 7_556
F1 Rb1 3.135(4) 3_455
O1 Rb1 2.926(5) 3_455
O2 Ge1 1.872(5) 1_565
O2 Rb1 2.958(5) 1_565
O2 Rb1 3.393(5) 5_666
O3 Rb1 2.926(5) 1_565
O4 Rb1 2.990(5) 3_455
O4 Rb1 3.113(5) 4
O4 H4 0.81(2) .

loop_
_geom_hbond_atom_site_label_D
_geom_hbond_atom_site_label_H
_geom_hbond_atom_site_label_A
_geom_hbond_distance_DH
_geom_hbond_distance_HA
_geom_hbond_distance_DA
_geom_hbond_angle_DHA
_geom_hbond_site_symmetry_A
O4 H4 O3 0.81(2) 1.70(2) 2.517(7) 179(14) 4
